data_4305310
loop_
_publ_author_name
'Sankaranarayanapillai Sarish'
'Sharanappa Nembenna'
'Selvarajan Nagendran'
'Herbert W. Roesky'
'Aritra Pal'
'Regine Herbst-Irmer'
'Arne Ringe'
'J\"org Magull'

_publ_section_title
;
A Reactivity Change of a Strontium Monohydroxide by Umpolung to an Acid
;
_journal_name_full 'Inorganic Chemistry'
_journal_page_first 5971
_journal_page_last 5977
_journal_paper_doi 10.1021/ic800284u
_journal_volume 47
_journal_year 2008
_chemical_formula_sum 'C78 H124 N4 O7 Sr2'
_chemical_formula_weight 1405.05
_chemical_name_systematic
; 
 ? 
;
_space_group_IT_number 2
_symmetry_cell_setting triclinic
_symmetry_space_group_name_Hall '-P 1'
_symmetry_space_group_name_H-M 'P -1'
_atom_sites_solution_hydrogens geom
_atom_sites_solution_primary direct
_atom_sites_solution_secondary difmap
_audit_creation_method SHELXL-97
_cell_angle_alpha 85.33(3)
_cell_angle_beta 73.94(3)
_cell_angle_gamma 66.34(3)
_cell_formula_units_Z 2
_cell_length_a 12.958(3)
_cell_length_b 14.612(3)
_cell_length_c 22.946(3)
_cell_measurement_reflns_used 7584
_cell_measurement_temperature 100(2)
_cell_measurement_theta_max 59.095
_cell_measurement_theta_min 3.808
_cell_volume 3822.0(17)
_computing_cell_refinement 'Bruker SAINT (V. 7.12A, Siemens 2003)'
_computing_data_collection 'Proteum (Version 1.40, Bruker 2002)'
_computing_data_reduction 'Bruker SAINT (V. 7.12A, Siemens 2003)'
_computing_molecular_graphics 'Bruker AXS SHELXTL (V. 6.12)'
_computing_publication_material 'SHELXL-97 (Sheldrick, 1997)'
_computing_structure_refinement 'SHELXL-97 (Sheldrick, 1997)'
_computing_structure_solution 'SHELXS-97 (Sheldrick, 1990)'
_diffrn_ambient_temperature 100(2)
_diffrn_detector_area_resol_mean 5.602
_diffrn_measured_fraction_theta_full 0.960
_diffrn_measured_fraction_theta_max 0.960
_diffrn_measurement_device_type 'Bruker three circle diffractometer'
_diffrn_measurement_method 'phi and omega scan'
_diffrn_radiation_monochromator 'mirror system'
_diffrn_radiation_source 'rotating anode'
_diffrn_radiation_type CuK\a
_diffrn_radiation_wavelength 1.54178
_diffrn_reflns_av_R_equivalents 0.0577
_diffrn_reflns_av_sigmaI/netI 0.0331
_diffrn_reflns_limit_h_max 14
_diffrn_reflns_limit_h_min -13
_diffrn_reflns_limit_k_max 16
_diffrn_reflns_limit_k_min -16
_diffrn_reflns_limit_l_max 25
_diffrn_reflns_limit_l_min 0
_diffrn_reflns_number 77913
_diffrn_reflns_theta_full 59.09
_diffrn_reflns_theta_max 59.09
_diffrn_reflns_theta_min 3.30
_diffrn_standards_decay_% 0
_diffrn_standards_interval_count 0
_diffrn_standards_interval_time 0
_diffrn_standards_number 0
_exptl_absorpt_coefficient_mu 2.246
_exptl_absorpt_correction_T_max 0.8066
_exptl_absorpt_correction_T_min 0.6623
_exptl_absorpt_correction_type multi-scan
_exptl_crystal_colour colourless
_exptl_crystal_density_diffrn 1.221
_exptl_crystal_density_method 'not measured'
_exptl_crystal_description blocks
_exptl_crystal_F_000 1504
_exptl_crystal_size_max 0.20
_exptl_crystal_size_mid 0.20
_exptl_crystal_size_min 0.10
_refine_diff_density_max 0.568
_refine_diff_density_min -0.513
_refine_diff_density_rms 0.057
_refine_ls_extinction_method none
_refine_ls_goodness_of_fit_ref 1.047
_refine_ls_hydrogen_treatment mixed
_refine_ls_matrix_type full
_refine_ls_number_parameters 961
_refine_ls_number_reflns 11259
_refine_ls_number_restraints 525
_refine_ls_restrained_S_all 1.046
_refine_ls_R_factor_all 0.0374
_refine_ls_R_factor_gt 0.0309
_refine_ls_shift/su_max 0.002
_refine_ls_shift/su_mean 0.000
_refine_ls_structure_factor_coef Fsqd
_refine_ls_weighting_details 'calc w=1/[\s^2^(Fo^2^)+(0.0424P)^2^+2.0671P] where P=(Fo^2^+2Fc^2^)/3'
_refine_ls_weighting_scheme calc
_refine_ls_wR_factor_gt 0.0772
_refine_ls_wR_factor_ref 0.0820
_reflns_number_gt 10069
_reflns_number_total 11259
_reflns_threshold_expression >2sigma(I)
_cod_data_source_file ic800284u-file002_1.cif
_cod_data_source_block 2
_cod_original_cell_volume 3822.0(13)
_cod_database_code 4305310

loop_
_symmetry_equiv_pos_as_xyz
'x, y, z'
'-x, -y, -z'

loop_
_atom_site_label
_atom_site_type_symbol
_atom_site_fract_x
_atom_site_fract_y
_atom_site_fract_z
_atom_site_U_iso_or_equiv
_atom_site_adp_type
_atom_site_occupancy
_atom_site_symmetry_multiplicity
_atom_site_calc_flag
_atom_site_refinement_flags
_atom_site_disorder_assembly
_atom_site_disorder_group
Sr1 Sr 0.90923(3) 0.884669(17) 0.252109(11) 0.01823(8) Uani 1 1 d . . .
Sr2 Sr 1.08807(3) 0.606169(17) 0.246307(11) 0.01950(8) Uani 1 1 d . . .
O1 O 0.9767(2) 0.74591(14) 0.31578(10) 0.0242(5) Uani 1 1 d D . .
H1 H 0.969(3) 0.758(2) 0.3509(15) 0.017(8) Uiso 1 1 d D . .
O2 O 1.02094(19) 0.74110(14) 0.18204(10) 0.0262(5) Uani 1 1 d D . .
H2 H 1.055(3) 0.734(3) 0.1440(19) 0.049(12) Uiso 1 1 d D . .
O4 O 0.75141(18) 0.81207(14) 0.25447(9) 0.0273(5) Uani 1 1 d . . .
O5 O 1.06995(18) 0.94175(14) 0.18372(9) 0.0282(5) Uani 1 1 d . . .
N1 N 1.2567(2) 0.49019(17) 0.15990(11) 0.0201(5) Uani 1 1 d . . .
N2 N 1.0725(2) 0.43549(16) 0.25094(10) 0.0193(5) Uani 1 1 d . . .
N3 N 0.7501(2) 1.06484(16) 0.24584(10) 0.0192(5) Uani 1 1 d . . .
N4 N 0.8946(2) 1.00308(16) 0.33870(10) 0.0198(5) Uani 1 1 d . . .
C1 C 1.3128(3) 0.3917(2) 0.15829(14) 0.0237(7) Uani 1 1 d . . .
C2 C 1.4318(3) 0.3397(2) 0.11351(15) 0.0343(8) Uani 1 1 d . . .
H2A H 1.4389 0.3806 0.0778 0.051 Uiso 1 1 calc R . .
H2B H 1.4394 0.2742 0.1011 0.051 Uiso 1 1 calc R . .
H2C H 1.4936 0.3310 0.1329 0.051 Uiso 1 1 calc R . .
C3 C 1.2691(3) 0.3267(2) 0.19623(13) 0.0225(7) Uani 1 1 d . . .
H3A H 1.3245 0.2599 0.1957 0.027 Uiso 1 1 calc R . .
C4 C 1.1571(3) 0.3451(2) 0.23461(13) 0.0213(6) Uani 1 1 d . . .
C5 C 1.1340(3) 0.2526(2) 0.25691(14) 0.0283(7) Uani 1 1 d . . .
H5A H 1.0997 0.2592 0.3009 0.042 Uiso 1 1 calc R . .
H5B H 1.2077 0.1935 0.2472 0.042 Uiso 1 1 calc R . .
H5C H 1.0796 0.2455 0.2370 0.042 Uiso 1 1 calc R . .
C6 C 1.2994(3) 0.5498(2) 0.11493(13) 0.0217(7) Uani 1 1 d . . .
C7 C 1.2414(3) 0.5884(2) 0.06921(13) 0.0234(7) Uani 1 1 d . . .
C8 C 1.2739(3) 0.6545(2) 0.02885(14) 0.0276(7) Uani 1 1 d . . .
H8A H 1.2350 0.6806 -0.0021 0.033 Uiso 1 1 calc R . .
C9 C 1.3614(3) 0.6830(2) 0.03278(15) 0.0328(8) Uani 1 1 d . . .
H9A H 1.3823 0.7285 0.0050 0.039 Uiso 1 1 calc R . .
C10 C 1.4178(3) 0.6446(2) 0.07748(15) 0.0336(8) Uani 1 1 d . . .
H10A H 1.4782 0.6640 0.0800 0.040 Uiso 1 1 calc R . .
C11 C 1.3889(3) 0.5779(2) 0.11933(14) 0.0268(7) Uani 1 1 d . . .
C12 C 0.9571(3) 0.44182(19) 0.27898(13) 0.0210(7) Uani 1 1 d . . .
C13 C 0.9092(3) 0.4613(2) 0.34212(14) 0.0284(8) Uani 1 1 d . . .
C14 C 0.7927(3) 0.4744(2) 0.36766(16) 0.0368(9) Uani 1 1 d . . .
H14A H 0.7600 0.4874 0.4101 0.044 Uiso 1 1 calc R . .
C15 C 0.7243(3) 0.4690(2) 0.33274(17) 0.0372(9) Uani 1 1 d . . .
H15A H 0.6454 0.4779 0.3509 0.045 Uiso 1 1 calc R . .
C16 C 0.7717(3) 0.4503(2) 0.27085(16) 0.0310(8) Uani 1 1 d . . .
H16A H 0.7243 0.4471 0.2467 0.037 Uiso 1 1 calc R . .
C17 C 0.8872(3) 0.4361(2) 0.24312(14) 0.0251(7) Uani 1 1 d . . .
C18 C 0.7392(2) 1.15360(19) 0.26306(13) 0.0172(6) Uani 1 1 d . . .
C19 C 0.6562(3) 1.24826(19) 0.24218(15) 0.0276(7) Uani 1 1 d . . .
H19A H 0.6740 1.2459 0.1978 0.041 Uiso 1 1 calc R . .
H19B H 0.6651 1.3061 0.2554 0.041 Uiso 1 1 calc R . .
H19C H 0.5756 1.2542 0.2597 0.041 Uiso 1 1 calc R . .
C20 C 0.7987(3) 1.1680(2) 0.30238(13) 0.0233(7) Uani 1 1 d . . .
H20A H 0.7954 1.2339 0.3036 0.028 Uiso 1 1 calc R . .
C21 C 0.8623(3) 1.1009(2) 0.34033(13) 0.0211(6) Uani 1 1 d . . .
C22 C 0.8897(3) 1.1509(2) 0.38631(15) 0.0295(7) Uani 1 1 d . . .
H22A H 0.8695 1.1242 0.4265 0.044 Uiso 1 1 calc R . .
H22B H 0.8440 1.2232 0.3878 0.044 Uiso 1 1 calc R . .
H22C H 0.9732 1.1376 0.3743 0.044 Uiso 1 1 calc R . .
C23 C 0.6697(3) 1.06403(19) 0.21410(14) 0.0202(7) Uani 1 1 d . . .
C24 C 0.7059(3) 1.0529(2) 0.14961(14) 0.0222(7) Uani 1 1 d . . .
C25 C 0.6287(3) 1.0452(2) 0.12022(15) 0.0273(7) Uani 1 1 d . . .
H25A H 0.6511 1.0393 0.0772 0.033 Uiso 1 1 calc R . .
C26 C 0.5215(3) 1.0458(2) 0.15155(16) 0.0316(8) Uani 1 1 d . . .
H26A H 0.4712 1.0390 0.1305 0.038 Uiso 1 1 calc R . .
C27 C 0.4875(3) 1.0563(2) 0.21439(15) 0.0271(7) Uani 1 1 d . . .
H27A H 0.4135 1.0565 0.2361 0.033 Uiso 1 1 calc R . .
C28 C 0.5599(3) 1.0667(2) 0.24660(14) 0.0234(7) Uani 1 1 d . . .
C29 C 0.9430(3) 0.9459(2) 0.38566(13) 0.0214(7) Uani 1 1 d . . .
C30 C 1.0604(3) 0.9186(2) 0.38466(13) 0.0246(7) Uani 1 1 d . . .
C31 C 1.1021(3) 0.8596(2) 0.43084(14) 0.0285(7) Uani 1 1 d . . .
H31A H 1.1812 0.8419 0.4308 0.034 Uiso 1 1 calc R . .
C32 C 1.0320(3) 0.8266(2) 0.47632(15) 0.0313(8) Uani 1 1 d . . .
H32A H 1.0621 0.7869 0.5074 0.038 Uiso 1 1 calc R . .
C33 C 0.9175(3) 0.8517(2) 0.47614(14) 0.0282(7) Uani 1 1 d . . .
H33A H 0.8693 0.8280 0.5071 0.034 Uiso 1 1 calc R . .
C34 C 0.8705(3) 0.9114(2) 0.43144(13) 0.0231(7) Uani 1 1 d . . .
C39 C 0.7336(3) 0.7315(2) 0.29012(15) 0.0329(8) Uani 1 1 d . . .
H39A H 0.7227 0.7438 0.3336 0.040 Uiso 1 1 calc R . .
H39B H 0.8008 0.6672 0.2764 0.040 Uiso 1 1 calc R . .
C40 C 0.6228(3) 0.7304(3) 0.27949(17) 0.0386(9) Uani 1 1 d . . .
H40A H 0.5520 0.7759 0.3089 0.046 Uiso 1 1 calc R . .
H40B H 0.6237 0.6621 0.2828 0.046 Uiso 1 1 calc R . .
C41 C 0.6275(3) 0.7670(2) 0.21473(17) 0.0363(8) Uani 1 1 d . . .
H41A H 0.6435 0.7120 0.1867 0.044 Uiso 1 1 calc R . .
H41B H 0.5527 0.8223 0.2131 0.044 Uiso 1 1 calc R . .
C42 C 0.7274(3) 0.8029(2) 0.19813(14) 0.0294(7) Uani 1 1 d . . .
H42A H 0.7974 0.7540 0.1700 0.035 Uiso 1 1 calc R . .
H42B H 0.7039 0.8682 0.1784 0.035 Uiso 1 1 calc R . .
C43 C 1.0686(3) 1.0413(2) 0.17819(16) 0.0304(8) Uani 1 1 d . . .
H43A H 1.0206 1.0818 0.2160 0.037 Uiso 1 1 calc R . .
H43B H 1.0367 1.0754 0.1441 0.037 Uiso 1 1 calc R . .
C44 C 1.1951(3) 1.0260(3) 0.16634(18) 0.0415(9) Uani 1 1 d . . .
H44A H 1.2190 1.0169 0.2046 0.050 Uiso 1 1 calc R . .
H44B H 1.2099 1.0829 0.1449 0.050 Uiso 1 1 calc R . .
C45 C 1.2588(4) 0.9302(3) 0.12620(19) 0.0527(11) Uani 1 1 d . . .
H45A H 1.2772 0.9462 0.0828 0.063 Uiso 1 1 calc R . .
H45B H 1.3325 0.8872 0.1364 0.063 Uiso 1 1 calc R . .
C46 C 1.1741(3) 0.8785(2) 0.13972(15) 0.0315(8) Uani 1 1 d . . .
H46A H 1.1549 0.8698 0.1022 0.038 Uiso 1 1 calc R . .
H46B H 1.2090 0.8119 0.1563 0.038 Uiso 1 1 calc R . .
C70 C 1.1451(3) 0.5574(2) 0.06359(14) 0.0268(7) Uani 1 1 d . . .
H70A H 1.1001 0.5510 0.1057 0.032 Uiso 1 1 calc R . .
C71 C 1.1974(3) 0.4544(2) 0.03154(16) 0.0392(9) Uani 1 1 d . . .
H71A H 1.1342 0.4356 0.0289 0.059 Uiso 1 1 calc R . .
H71B H 1.2461 0.4047 0.0547 0.059 Uiso 1 1 calc R . .
H71C H 1.2455 0.4569 -0.0094 0.059 Uiso 1 1 calc R . .
C72 C 1.0587(3) 0.6324(3) 0.03241(17) 0.0384(9) Uani 1 1 d . . .
H72A H 1.0256 0.6980 0.0532 0.058 Uiso 1 1 calc R . .
H72B H 0.9958 0.6105 0.0339 0.058 Uiso 1 1 calc R . .
H72C H 1.0989 0.6373 -0.0100 0.058 Uiso 1 1 calc R . .
C110 C 1.4551(3) 0.5383(3) 0.16699(16) 0.0345(8) Uani 1 1 d . . .
H11A H 1.4283 0.4872 0.1900 0.041 Uiso 1 1 calc R . .
C111 C 1.5878(3) 0.4871(3) 0.1383(2) 0.0516(10) Uani 1 1 d . . .
H11B H 1.6033 0.4370 0.1075 0.077 Uiso 1 1 calc R . .
H11C H 1.6269 0.4543 0.1698 0.077 Uiso 1 1 calc R . .
H11D H 1.6177 0.5372 0.1192 0.077 Uiso 1 1 calc R . .
C112 C 1.4281(4) 0.6222(3) 0.21212(18) 0.0506(10) Uani 1 1 d . . .
H11E H 1.3443 0.6502 0.2326 0.076 Uiso 1 1 calc R . .
H11F H 1.4503 0.6748 0.1903 0.076 Uiso 1 1 calc R . .
H11G H 1.4725 0.5950 0.2423 0.076 Uiso 1 1 calc R . .
C130 C 0.9813(3) 0.4666(2) 0.38290(15) 0.0354(8) Uani 1 1 d . . .
H13A H 1.0584 0.4631 0.3563 0.042 Uiso 1 1 calc R . .
C131 C 1.0047(4) 0.3768(3) 0.42480(17) 0.0582(13) Uani 1 1 d . . .
H13B H 1.0449 0.3145 0.4001 0.087 Uiso 1 1 calc R . .
H13C H 0.9303 0.3785 0.4514 0.087 Uiso 1 1 calc R . .
H13D H 1.0538 0.3802 0.4495 0.087 Uiso 1 1 calc R . .
C132 C 0.9243(4) 0.5638(2) 0.42091(16) 0.0443(10) Uani 1 1 d . . .
H13E H 0.9081 0.6207 0.3942 0.066 Uiso 1 1 calc R . .
H13F H 0.9772 0.5662 0.4435 0.066 Uiso 1 1 calc R . .
H13G H 0.8509 0.5669 0.4495 0.066 Uiso 1 1 calc R . .
C170 C 0.9359(3) 0.4155(2) 0.17475(14) 0.0263(7) Uani 1 1 d . . .
H17A H 1.0218 0.3988 0.1643 0.032 Uiso 1 1 calc R . .
C171 C 0.9188(3) 0.3272(2) 0.15385(15) 0.0337(8) Uani 1 1 d . . .
H17B H 0.9505 0.2688 0.1776 0.051 Uiso 1 1 calc R . .
H17C H 0.9598 0.3116 0.1108 0.051 Uiso 1 1 calc R . .
H17D H 0.8352 0.3444 0.1598 0.051 Uiso 1 1 calc R . .
C172 C 0.8804(3) 0.5092(2) 0.14067(16) 0.0341(8) Uani 1 1 d . . .
H17E H 0.8977 0.5637 0.1518 0.051 Uiso 1 1 calc R . .
H17F H 0.7955 0.5289 0.1516 0.051 Uiso 1 1 calc R . .
H17G H 0.9124 0.4948 0.0969 0.051 Uiso 1 1 calc R . .
C240 C 0.8231(3) 1.0520(2) 0.11380(14) 0.0271(7) Uani 1 1 d . . .
H24A H 0.8633 1.0598 0.1434 0.033 Uiso 1 1 calc R . .
C241 C 0.8105(3) 1.1395(2) 0.07060(16) 0.0428(9) Uani 1 1 d . . .
H24B H 0.7575 1.2024 0.0933 0.064 Uiso 1 1 calc R . .
H24C H 0.7787 1.1303 0.0385 0.064 Uiso 1 1 calc R . .
H24D H 0.8873 1.1418 0.0524 0.064 Uiso 1 1 calc R . .
C242 C 0.9015(3) 0.9530(2) 0.07802(15) 0.0361(8) Uani 1 1 d . . .
H24E H 0.9113 0.8976 0.1059 0.054 Uiso 1 1 calc R . .
H24F H 0.9781 0.9541 0.0574 0.054 Uiso 1 1 calc R . .
H24G H 0.8653 0.9442 0.0478 0.054 Uiso 1 1 calc R . .
C280 C 0.5162(3) 1.0835(2) 0.31544(14) 0.0272(7) Uani 1 1 d . . .
H28A H 0.5725 1.1023 0.3287 0.033 Uiso 1 1 calc R . .
C281 C 0.3959(3) 1.1690(2) 0.33535(16) 0.0371(8) Uani 1 1 d . . .
H28B H 0.3958 1.2277 0.3114 0.056 Uiso 1 1 calc R . .
H28C H 0.3784 1.1857 0.3785 0.056 Uiso 1 1 calc R . .
H28D H 0.3365 1.1485 0.3290 0.056 Uiso 1 1 calc R . .
C282 C 0.5143(3) 0.9884(2) 0.34749(16) 0.0350(8) Uani 1 1 d . . .
H28E H 0.4870 1.0015 0.3915 0.052 Uiso 1 1 calc R . .
H28F H 0.5934 0.9357 0.3371 0.052 Uiso 1 1 calc R . .
H28G H 0.4615 0.9668 0.3345 0.052 Uiso 1 1 calc R . .
C300 C 1.1447(3) 0.9467(2) 0.33376(15) 0.0314(8) Uani 1 1 d . . .
H30A H 1.0984 0.9949 0.3078 0.038 Uiso 1 1 calc R . .
C301 C 1.2094(3) 0.9972(3) 0.35694(19) 0.0465(10) Uani 1 1 d . . .
H30B H 1.1526 1.0551 0.3833 0.070 Uiso 1 1 calc R . .
H30C H 1.2570 1.0193 0.3224 0.070 Uiso 1 1 calc R . .
H30D H 1.2601 0.9495 0.3800 0.070 Uiso 1 1 calc R . .
C302 C 1.2325(3) 0.8533(3) 0.29405(16) 0.0432(9) Uani 1 1 d . . .
H30E H 1.1900 0.8226 0.2787 0.065 Uiso 1 1 calc R . .
H30F H 1.2800 0.8053 0.3183 0.065 Uiso 1 1 calc R . .
H30G H 1.2836 0.8726 0.2598 0.065 Uiso 1 1 calc R . .
C340 C 0.7443(3) 0.9385(2) 0.43218(14) 0.0275(7) Uani 1 1 d . . .
H34A H 0.7409 0.9446 0.3890 0.033 Uiso 1 1 calc R . .
C341 C 0.6649(3) 1.0406(2) 0.46373(18) 0.0446(10) Uani 1 1 d . . .
H34B H 0.6933 1.0912 0.4438 0.067 Uiso 1 1 calc R . .
H34C H 0.6657 1.0377 0.5064 0.067 Uiso 1 1 calc R . .
H34D H 0.5849 1.0583 0.4612 0.067 Uiso 1 1 calc R . .
C342 C 0.6966(3) 0.8599(3) 0.45970(16) 0.0351(8) Uani 1 1 d . . .
H34E H 0.7501 0.7944 0.4404 0.053 Uiso 1 1 calc R . .
H34F H 0.6195 0.8776 0.4530 0.053 Uiso 1 1 calc R . .
H34G H 0.6896 0.8574 0.5034 0.053 Uiso 1 1 calc R . .
O60 O 0.5407(8) 1.3749(8) 0.5555(4) 0.073(2) Uani 0.622(17) 1 d PDU A 1
C61 C 0.6340(9) 1.3333(12) 0.4980(4) 0.070(3) Uani 0.622(17) 1 d PDU A 1
H61A H 0.6814 1.2611 0.5000 0.084 Uiso 0.622(17) 1 calc PR A 1
H61B H 0.6856 1.3704 0.4859 0.084 Uiso 0.622(17) 1 calc PR A 1
C62 C 0.5528(12) 1.3537(12) 0.4582(5) 0.069(3) Uani 0.622(17) 1 d PDU A 1
H62A H 0.5945 1.3183 0.4182 0.083 Uiso 0.622(17) 1 calc PR A 1
H62B H 0.5142 1.4262 0.4522 0.083 Uiso 0.622(17) 1 calc PR A 1
C63 C 0.4653(8) 1.3120(7) 0.4953(6) 0.036(2) Uani 0.622(17) 1 d PDU A 1
H63A H 0.3843 1.3580 0.4960 0.043 Uiso 0.622(17) 1 calc PR A 1
H63B H 0.4812 1.2458 0.4787 0.043 Uiso 0.622(17) 1 calc PR A 1
C64 C 0.484(2) 1.3035(18) 0.5580(7) 0.057(3) Uani 0.622(17) 1 d PDU A 1
H64A H 0.4090 1.3239 0.5899 0.068 Uiso 0.622(17) 1 calc PR A 1
H64B H 0.5358 1.2347 0.5651 0.068 Uiso 0.622(17) 1 calc PR A 1
O60A O 0.5733(15) 1.3323(12) 0.5571(6) 0.074(3) Uani 0.378(17) 1 d PDU A 2
C61A C 0.6003(16) 1.3801(12) 0.4977(6) 0.061(3) Uani 0.378(17) 1 d PDU A 2
H61C H 0.6850 1.3647 0.4831 0.073 Uiso 0.378(17) 1 calc PR A 2
H61D H 0.5571 1.4535 0.5021 0.073 Uiso 0.378(17) 1 calc PR A 2
C62A C 0.5619(18) 1.3366(16) 0.4541(7) 0.045(3) Uani 0.378(17) 1 d PDU A 2
H62C H 0.5471 1.3800 0.4193 0.055 Uiso 0.378(17) 1 calc PR A 2
H62D H 0.6185 1.2683 0.4391 0.055 Uiso 0.378(17) 1 calc PR A 2
C63A C 0.4504(16) 1.3368(18) 0.4975(10) 0.059(4) Uani 0.378(17) 1 d PDU A 2
H63C H 0.3892 1.4055 0.5054 0.071 Uiso 0.378(17) 1 calc PR A 2
H63D H 0.4206 1.2943 0.4814 0.071 Uiso 0.378(17) 1 calc PR A 2
C64A C 0.486(3) 1.295(3) 0.5538(11) 0.057(4) Uani 0.378(17) 1 d PDU A 2
H64C H 0.4185 1.3178 0.5900 0.068 Uiso 0.378(17) 1 calc PR A 2
H64D H 0.5205 1.2210 0.5513 0.068 Uiso 0.378(17) 1 calc PR A 2
O80 O 1.2280(2) 0.54972(15) 0.31448(10) 0.0340(6) Uani 1 1 d D B .
C81 C 1.3131(4) 0.4490(2) 0.31475(17) 0.0461(10) Uani 1 1 d DU . .
H81A H 1.3927 0.4444 0.2932 0.055 Uiso 0.783(12) 1 calc PR B 1
H81B H 1.2952 0.4016 0.2949 0.055 Uiso 0.783(12) 1 calc PR B 1
H81C H 1.2732 0.4024 0.3263 0.055 Uiso 0.217(12) 1 calc PR B 2
H81D H 1.3671 0.4287 0.2737 0.055 Uiso 0.217(12) 1 calc PR B 2
C82 C 1.3041(7) 0.4270(4) 0.3796(3) 0.054(2) Uani 0.783(12) 1 d PDU B 1
H82A H 1.3817 0.3836 0.3855 0.064 Uiso 0.783(12) 1 calc PR B 1
H82B H 1.2499 0.3930 0.3951 0.064 Uiso 0.783(12) 1 calc PR B 1
C83 C 1.2585(7) 0.5258(4) 0.4113(3) 0.052(2) Uani 0.783(12) 1 d PDU B 1
H83A H 1.1907 0.5328 0.4464 0.062 Uiso 0.783(12) 1 calc PR B 1
H83B H 1.3199 0.5326 0.4263 0.062 Uiso 0.783(12) 1 calc PR B 1
C82A C 1.378(2) 0.4447(13) 0.3575(11) 0.056(5) Uani 0.217(12) 1 d PDU B 2
H82C H 1.4536 0.4491 0.3366 0.067 Uiso 0.217(12) 1 calc PR B 2
H82D H 1.3931 0.3819 0.3799 0.067 Uiso 0.217(12) 1 calc PR B 2
C83A C 1.301(2) 0.5329(14) 0.3993(10) 0.057(5) Uani 0.217(12) 1 d PDU B 2
H83C H 1.2563 0.5127 0.4367 0.068 Uiso 0.217(12) 1 calc PR B 2
H83D H 1.3487 0.5636 0.4109 0.068 Uiso 0.217(12) 1 calc PR B 2
C84 C 1.2231(4) 0.6027(2) 0.36663(16) 0.0430(9) Uani 1 1 d DU . .
H84A H 1.1429 0.6528 0.3837 0.052 Uiso 0.783(12) 1 calc PR B 1
H84B H 1.2772 0.6375 0.3550 0.052 Uiso 0.783(12) 1 calc PR B 1
H84C H 1.2473 0.6589 0.3532 0.052 Uiso 0.217(12) 1 calc PR B 2
H84D H 1.1423 0.6302 0.3933 0.052 Uiso 0.217(12) 1 calc PR B 2
O50 O 1.3450(3) 1.0973(4) 0.03180(19) 0.0550(13) Uani 0.845(10) 1 d PDU C 1
C51 C 1.2368(4) 1.1753(4) 0.0254(2) 0.0419(13) Uani 0.845(10) 1 d PDU C 1
H51A H 1.2094 1.2309 0.0554 0.050 Uiso 0.845(10) 1 calc PR C 1
H51B H 1.1753 1.1489 0.0316 0.050 Uiso 0.845(10) 1 calc PR C 1
C52 C 1.2646(6) 1.2105(7) -0.0381(3) 0.0431(16) Uani 0.845(10) 1 d PDU C 1
H52A H 1.2164 1.2824 -0.0406 0.052 Uiso 0.845(10) 1 calc PR C 1
H52B H 1.2523 1.1716 -0.0670 0.052 Uiso 0.845(10) 1 calc PR C 1
C53 C 1.3930(6) 1.1914(7) -0.0505(3) 0.057(2) Uani 0.845(10) 1 d PDU C 1
H53A H 1.4385 1.1523 -0.0891 0.068 Uiso 0.845(10) 1 calc PR C 1
H53B H 1.4030 1.2555 -0.0535 0.068 Uiso 0.845(10) 1 calc PR C 1
C54 C 1.4329(5) 1.1349(6) 0.0009(3) 0.0581(18) Uani 0.845(10) 1 d PDU C 1
H54A H 1.5097 1.0789 -0.0139 0.070 Uiso 0.845(10) 1 calc PR C 1
H54B H 1.4405 1.1789 0.0286 0.070 Uiso 0.845(10) 1 calc PR C 1
O50A O 1.3457(19) 1.147(2) 0.0429(9) 0.056(4) Uani 0.155(10) 1 d PDU C 2
C51A C 1.263(3) 1.126(3) 0.0190(13) 0.059(5) Uani 0.155(10) 1 d PDU C 2
H51C H 1.1901 1.1347 0.0509 0.071 Uiso 0.155(10) 1 calc PR C 2
H51D H 1.2981 1.0570 0.0011 0.071 Uiso 0.155(10) 1 calc PR C 2
C52A C 1.241(3) 1.202(4) -0.029(2) 0.047(6) Uani 0.155(10) 1 d PDU C 2
H52C H 1.1873 1.2693 -0.0102 0.057 Uiso 0.155(10) 1 calc PR C 2
H52D H 1.2081 1.1842 -0.0578 0.057 Uiso 0.155(10) 1 calc PR C 2
C53A C 1.361(3) 1.199(3) -0.0586(12) 0.037(5) Uani 0.155(10) 1 d PDU C 2
H53C H 1.3965 1.1571 -0.0964 0.045 Uiso 0.155(10) 1 calc PR C 2
H53D H 1.3580 1.2672 -0.0686 0.045 Uiso 0.155(10) 1 calc PR C 2
C54A C 1.430(3) 1.155(4) -0.0134(15) 0.058(6) Uani 0.155(10) 1 d PDU C 2
H54C H 1.4913 1.0884 -0.0281 0.069 Uiso 0.155(10) 1 calc PR C 2
H54D H 1.4673 1.1987 -0.0064 0.069 Uiso 0.155(10) 1 calc PR C 2

loop_
_atom_site_aniso_label
_atom_site_aniso_U_11
_atom_site_aniso_U_22
_atom_site_aniso_U_33
_atom_site_aniso_U_23
_atom_site_aniso_U_13
_atom_site_aniso_U_12
Sr1 0.01981(15) 0.01535(13) 0.01843(15) 0.00068(10) -0.00432(12) -0.00637(12)
Sr2 0.02356(16) 0.01534(13) 0.01851(15) 0.00029(10) -0.00500(12) -0.00697(12)
O1 0.0330(13) 0.0200(10) 0.0169(12) -0.0009(8) -0.0088(10) -0.0060(10)
O2 0.0347(15) 0.0186(10) 0.0195(12) -0.0007(8) -0.0029(10) -0.0075(10)
O4 0.0292(13) 0.0259(11) 0.0293(12) 0.0021(9) -0.0084(10) -0.0133(10)
O5 0.0253(12) 0.0201(10) 0.0336(13) -0.0020(9) 0.0021(10) -0.0094(10)
N1 0.0201(14) 0.0215(12) 0.0194(13) 0.0012(10) -0.0049(11) -0.0095(11)
N2 0.0250(14) 0.0189(12) 0.0149(12) 0.0007(10) -0.0049(11) -0.0098(11)
N3 0.0206(14) 0.0199(12) 0.0184(13) 0.0028(10) -0.0053(11) -0.0097(11)
N4 0.0208(14) 0.0207(12) 0.0189(13) 0.0007(10) -0.0050(11) -0.0097(11)
C1 0.0229(17) 0.0235(15) 0.0242(17) -0.0038(13) -0.0092(14) -0.0058(14)
C2 0.031(2) 0.0285(17) 0.0337(19) -0.0029(14) -0.0009(16) -0.0061(15)
C3 0.0243(18) 0.0170(13) 0.0261(17) 0.0011(12) -0.0087(14) -0.0069(14)
C4 0.0274(18) 0.0230(15) 0.0188(16) 0.0018(12) -0.0104(14) -0.0126(15)
C5 0.034(2) 0.0200(16) 0.0330(19) 0.0037(13) -0.0139(16) -0.0106(15)
C6 0.0204(17) 0.0196(14) 0.0204(16) -0.0034(12) 0.0010(13) -0.0066(13)
C7 0.0243(18) 0.0215(15) 0.0209(16) -0.0051(12) -0.0007(14) -0.0080(14)
C8 0.030(2) 0.0259(16) 0.0211(17) 0.0003(13) 0.0007(14) -0.0098(15)
C9 0.032(2) 0.0258(17) 0.0328(19) 0.0023(14) 0.0064(16) -0.0131(16)
C10 0.0236(18) 0.0321(17) 0.043(2) -0.0035(16) 0.0026(16) -0.0152(16)
C11 0.0230(18) 0.0236(16) 0.0313(18) -0.0035(13) -0.0025(14) -0.0090(14)
C12 0.0298(18) 0.0107(13) 0.0216(16) 0.0046(11) -0.0049(14) -0.0090(13)
C13 0.039(2) 0.0201(15) 0.0223(18) 0.0043(13) -0.0043(16) -0.0114(15)
C14 0.043(2) 0.0299(18) 0.0288(19) 0.0004(14) 0.0076(17) -0.0166(17)
C15 0.031(2) 0.0325(18) 0.042(2) -0.0022(16) 0.0083(17) -0.0185(17)
C16 0.0295(19) 0.0291(17) 0.037(2) -0.0004(14) -0.0039(16) -0.0167(15)
C17 0.0271(18) 0.0201(15) 0.0283(18) -0.0015(13) -0.0032(14) -0.0121(14)
C18 0.0121(15) 0.0171(14) 0.0205(16) 0.0006(11) 0.0017(12) -0.0079(12)
C19 0.0286(18) 0.0181(15) 0.0366(19) 0.0044(13) -0.0118(15) -0.0083(14)
C20 0.0250(18) 0.0167(13) 0.0276(17) -0.0004(12) -0.0011(15) -0.0114(14)
C21 0.0183(16) 0.0238(15) 0.0215(16) -0.0005(12) -0.0004(13) -0.0116(14)
C22 0.036(2) 0.0255(16) 0.0312(18) -0.0017(14) -0.0103(16) -0.0155(15)
C23 0.0209(17) 0.0100(13) 0.0272(17) 0.0022(12) -0.0093(14) -0.0021(12)
C24 0.0256(18) 0.0146(14) 0.0262(18) 0.0036(12) -0.0080(14) -0.0077(13)
C25 0.036(2) 0.0186(15) 0.0262(17) 0.0025(13) -0.0130(15) -0.0065(14)
C26 0.033(2) 0.0278(17) 0.038(2) 0.0021(15) -0.0182(17) -0.0100(15)
C27 0.0203(17) 0.0251(16) 0.0331(19) -0.0007(14) -0.0037(14) -0.0081(14)
C28 0.0231(17) 0.0183(15) 0.0276(17) 0.0039(12) -0.0061(14) -0.0078(14)
C29 0.0292(18) 0.0209(14) 0.0165(16) -0.0045(12) -0.0044(13) -0.0125(14)
C30 0.0305(19) 0.0250(15) 0.0231(17) 0.0012(13) -0.0083(14) -0.0151(15)
C31 0.0308(19) 0.0319(17) 0.0315(19) 0.0024(14) -0.0158(15) -0.0165(16)
C32 0.045(2) 0.0330(18) 0.0255(18) 0.0059(14) -0.0165(17) -0.0211(17)
C33 0.039(2) 0.0315(17) 0.0197(17) 0.0029(13) -0.0061(15) -0.0206(16)
C34 0.032(2) 0.0241(15) 0.0151(15) -0.0016(12) -0.0025(13) -0.0152(14)
C39 0.041(2) 0.0273(17) 0.0351(19) 0.0096(14) -0.0136(17) -0.0180(16)
C40 0.044(2) 0.0348(18) 0.049(2) 0.0125(16) -0.0183(19) -0.0253(18)
C41 0.037(2) 0.0324(18) 0.049(2) 0.0084(16) -0.0214(18) -0.0175(17)
C42 0.037(2) 0.0260(16) 0.0298(18) 0.0042(13) -0.0135(16) -0.0154(15)
C43 0.032(2) 0.0219(16) 0.035(2) -0.0010(14) -0.0042(16) -0.0113(15)
C44 0.044(2) 0.039(2) 0.044(2) 0.0028(16) -0.0048(19) -0.0230(19)
C45 0.041(2) 0.043(2) 0.062(3) -0.0160(19) 0.019(2) -0.0212(19)
C46 0.0266(19) 0.0289(17) 0.0311(19) -0.0048(14) 0.0034(15) -0.0092(15)
C70 0.037(2) 0.0307(16) 0.0189(16) 0.0043(12) -0.0098(15) -0.0188(16)
C71 0.053(2) 0.0376(18) 0.035(2) -0.0033(15) -0.0161(18) -0.0220(19)
C72 0.048(2) 0.041(2) 0.038(2) 0.0096(16) -0.0253(19) -0.0217(19)
C110 0.0248(19) 0.045(2) 0.040(2) -0.0001(16) -0.0098(16) -0.0190(17)
C111 0.025(2) 0.068(3) 0.061(3) 0.008(2) -0.0147(19) -0.016(2)
C112 0.057(3) 0.062(2) 0.052(2) -0.0002(19) -0.022(2) -0.036(2)
C130 0.049(2) 0.0378(19) 0.0205(17) 0.0046(14) -0.0079(16) -0.0193(18)
C131 0.100(4) 0.034(2) 0.035(2) 0.0045(16) -0.031(2) -0.013(2)
C132 0.066(3) 0.040(2) 0.030(2) -0.0014(15) -0.0092(19) -0.025(2)
C170 0.0231(17) 0.0307(16) 0.0285(18) -0.0007(13) -0.0088(14) -0.0125(15)
C171 0.038(2) 0.0310(17) 0.033(2) -0.0057(15) -0.0134(16) -0.0108(16)
C172 0.039(2) 0.0333(18) 0.0333(19) 0.0041(15) -0.0115(17) -0.0173(17)
C240 0.0295(19) 0.0293(16) 0.0226(17) 0.0028(13) -0.0043(14) -0.0139(15)
C241 0.047(2) 0.0326(18) 0.039(2) 0.0053(15) 0.0019(18) -0.0158(18)
C242 0.034(2) 0.0353(18) 0.032(2) 0.0043(15) -0.0028(16) -0.0112(17)
C280 0.0220(17) 0.0334(17) 0.0267(17) 0.0005(13) -0.0028(14) -0.0138(15)
C281 0.035(2) 0.0294(17) 0.037(2) 0.0001(15) 0.0010(17) -0.0098(16)
C282 0.029(2) 0.0347(19) 0.035(2) 0.0074(15) -0.0062(16) -0.0087(16)
C300 0.0272(19) 0.0395(18) 0.0328(19) 0.0115(15) -0.0102(15) -0.0190(16)
C301 0.041(2) 0.061(2) 0.058(3) 0.022(2) -0.023(2) -0.038(2)
C302 0.031(2) 0.051(2) 0.037(2) 0.0112(17) -0.0042(17) -0.0107(18)
C340 0.0305(19) 0.0314(16) 0.0206(17) 0.0023(13) -0.0021(14) -0.0156(15)
C341 0.032(2) 0.0359(19) 0.055(2) -0.0056(17) 0.0066(19) -0.0139(17)
C342 0.035(2) 0.0377(19) 0.035(2) 0.0063(16) -0.0066(17) -0.0198(17)
O60 0.049(4) 0.104(6) 0.056(3) -0.048(4) 0.007(3) -0.024(4)
C61 0.052(5) 0.117(7) 0.048(4) -0.037(5) 0.010(3) -0.049(5)
C62 0.050(5) 0.089(7) 0.052(4) 0.029(5) -0.004(4) -0.023(5)
C63 0.034(4) 0.023(3) 0.048(4) 0.001(3) -0.010(3) -0.009(3)
C64 0.068(5) 0.045(5) 0.046(5) 0.011(5) -0.002(4) -0.021(4)
O60A 0.063(7) 0.096(8) 0.053(5) -0.023(5) -0.008(5) -0.023(6)
C61A 0.052(7) 0.060(7) 0.061(6) -0.023(5) 0.003(6) -0.020(5)
C62A 0.049(6) 0.044(6) 0.046(5) -0.014(5) 0.002(5) -0.028(5)
C63A 0.044(6) 0.082(9) 0.045(6) 0.016(7) -0.010(5) -0.023(6)
C64A 0.065(7) 0.055(7) 0.039(6) -0.007(6) -0.002(6) -0.019(6)
O80 0.0439(15) 0.0241(11) 0.0334(13) -0.0032(9) -0.0215(11) -0.0046(11)
C81 0.059(3) 0.0277(18) 0.046(2) -0.0024(16) -0.031(2) 0.0003(18)
C82 0.079(5) 0.036(3) 0.053(3) 0.008(2) -0.040(3) -0.018(3)
C83 0.074(5) 0.042(3) 0.038(3) -0.003(2) -0.027(3) -0.012(3)
C82A 0.062(10) 0.036(8) 0.076(10) -0.010(7) -0.044(8) -0.007(7)
C83A 0.072(9) 0.049(8) 0.059(9) -0.014(7) -0.046(7) -0.012(8)
C84 0.065(3) 0.0298(18) 0.039(2) -0.0044(15) -0.0268(19) -0.0135(18)
O50 0.045(2) 0.058(3) 0.051(2) 0.0124(19) -0.0040(17) -0.016(2)
C51 0.037(3) 0.039(3) 0.052(3) -0.005(2) -0.011(2) -0.016(2)
C52 0.052(4) 0.042(3) 0.046(3) 0.005(2) -0.021(3) -0.023(3)
C53 0.056(4) 0.085(4) 0.048(3) 0.025(3) -0.020(3) -0.047(4)
C54 0.045(3) 0.077(5) 0.052(4) 0.014(3) -0.019(3) -0.021(3)
O50A 0.048(7) 0.060(9) 0.055(7) 0.023(7) -0.015(6) -0.021(7)
C51A 0.049(9) 0.062(10) 0.060(9) 0.011(8) -0.012(8) -0.020(8)
C52A 0.035(8) 0.050(10) 0.056(9) 0.000(8) -0.008(7) -0.018(9)
C53A 0.041(10) 0.044(9) 0.034(8) -0.001(7) -0.017(8) -0.018(8)
C54A 0.043(8) 0.072(10) 0.050(10) 0.027(9) -0.021(7) -0.015(8)

loop_
_atom_type_symbol
_atom_type_description
_atom_type_scat_dispersion_real
_atom_type_scat_dispersion_imag
_atom_type_scat_source
C C 0.0181 0.0091 'International Tables Vol C Tables 4.2.6.8 and 6.1.1.4'
H H 0.0000 0.0000 'International Tables Vol C Tables 4.2.6.8 and 6.1.1.4'
N N 0.0311 0.0180 'International Tables Vol C Tables 4.2.6.8 and 6.1.1.4'
O O 0.0492 0.0322 'International Tables Vol C Tables 4.2.6.8 and 6.1.1.4'
Sr Sr -0.3528 1.8200 'International Tables Vol C Tables 4.2.6.8 and 6.1.1.4'

loop_
_geom_angle_atom_site_label_1
_geom_angle_atom_site_label_2
_geom_angle_atom_site_label_3
_geom_angle
_geom_angle_site_symmetry_1
_geom_angle_site_symmetry_3
_geom_angle_publ_flag
O1 Sr1 O2 75.48(7) . . ?
O1 Sr1 O5 115.73(8) . . ?
O2 Sr1 O5 79.84(7) . . ?
O1 Sr1 N3 146.21(8) . . ?
O2 Sr1 N3 134.28(7) . . ?
O5 Sr1 N3 89.13(7) . . ?
O1 Sr1 O4 82.93(7) . . ?
O2 Sr1 O4 77.91(7) . . ?
O5 Sr1 O4 146.02(7) . . ?
N3 Sr1 O4 88.30(7) . . ?
O1 Sr1 N4 87.56(7) . . ?
O2 Sr1 N4 150.47(8) . . ?
O5 Sr1 N4 86.27(7) . . ?
N3 Sr1 N4 70.75(8) . . ?
O4 Sr1 N4 124.41(7) . . ?
O1 Sr1 Sr2 37.71(5) . . ?
O2 Sr1 Sr2 37.78(5) . . ?
O5 Sr1 Sr2 99.04(5) . . ?
N3 Sr1 Sr2 165.62(5) . . ?
O4 Sr1 Sr2 78.29(5) . . ?
N4 Sr1 Sr2 121.31(6) . . ?
O2 Sr2 O1 76.86(7) . . ?
O2 Sr2 O80 138.19(7) . . ?
O1 Sr2 O80 85.45(8) . . ?
O2 Sr2 N2 128.47(7) . . ?
O1 Sr2 N2 128.16(8) . . ?
O80 Sr2 N2 92.16(7) . . ?
O2 Sr2 N1 94.88(8) . . ?
O1 Sr2 N1 159.27(7) . . ?
O80 Sr2 N1 88.54(8) . . ?
N2 Sr2 N1 71.81(8) . . ?
O2 Sr2 C6 74.68(8) . . ?
O1 Sr2 C6 137.58(7) . . ?
O80 Sr2 C6 95.37(8) . . ?
N2 Sr2 C6 94.23(8) . . ?
N1 Sr2 C6 23.70(7) . . ?
O2 Sr2 C12 119.26(8) . . ?
O1 Sr2 C12 107.99(8) . . ?
O80 Sr2 C12 102.12(7) . . ?
N2 Sr2 C12 22.78(7) . . ?
N1 Sr2 C12 92.66(7) . . ?
C6 Sr2 C12 113.19(7) . . ?
O2 Sr2 Sr1 38.67(5) . . ?
O1 Sr2 Sr1 38.20(5) . . ?
O80 Sr2 Sr1 114.69(5) . . ?
N2 Sr2 Sr1 142.75(6) . . ?
N1 Sr2 Sr1 130.66(6) . . ?
C6 Sr2 Sr1 107.58(6) . . ?
C12 Sr2 Sr1 120.99(5) . . ?
Sr2 O1 Sr1 104.10(9) . . ?
Sr2 O2 Sr1 103.55(9) . . ?
C39 O4 C42 105.2(2) . . ?
C39 O4 Sr1 127.06(18) . . ?
C42 O4 Sr1 118.07(17) . . ?
C43 O5 C46 106.7(2) . . ?
C43 O5 Sr1 127.93(18) . . ?
C46 O5 Sr1 125.21(16) . . ?
C1 N1 C6 120.8(2) . . ?
C1 N1 Sr2 128.9(2) . . ?
C6 N1 Sr2 109.47(16) . . ?
C4 N2 C12 118.0(2) . . ?
C4 N2 Sr2 129.1(2) . . ?
C12 N2 Sr2 112.80(16) . . ?
C18 N3 C23 116.9(2) . . ?
C18 N3 Sr1 130.57(19) . . ?
C23 N3 Sr1 112.30(16) . . ?
C21 N4 C29 118.8(2) . . ?
C21 N4 Sr1 129.55(19) . . ?
C29 N4 Sr1 111.22(15) . . ?
N1 C1 C3 124.2(3) . . ?
N1 C1 C2 121.0(3) . . ?
C3 C1 C2 114.8(3) . . ?
C4 C3 C1 130.4(3) . . ?
N2 C4 C3 125.0(3) . . ?
N2 C4 C5 119.7(3) . . ?
C3 C4 C5 115.3(3) . . ?
C11 C6 C7 120.2(3) . . ?
C11 C6 N1 121.4(3) . . ?
C7 C6 N1 118.2(3) . . ?
C11 C6 Sr2 109.82(19) . . ?
C7 C6 Sr2 105.57(19) . . ?
N1 C6 Sr2 46.82(13) . . ?
C8 C7 C6 119.0(3) . . ?
C8 C7 C70 120.4(3) . . ?
C6 C7 C70 120.6(3) . . ?
C9 C8 C7 121.4(3) . . ?
C10 C9 C8 119.1(3) . . ?
C9 C10 C11 122.0(3) . . ?
C10 C11 C6 118.3(3) . . ?
C10 C11 C110 119.1(3) . . ?
C6 C11 C110 122.6(3) . . ?
C17 C12 C13 119.8(3) . . ?
C17 C12 N2 120.0(3) . . ?
C13 C12 N2 120.1(3) . . ?
C17 C12 Sr2 120.21(18) . . ?
C13 C12 Sr2 99.43(19) . . ?
N2 C12 Sr2 44.42(12) . . ?
C14 C13 C12 118.8(3) . . ?
C14 C13 C130 119.4(3) . . ?
C12 C13 C130 121.8(3) . . ?
C15 C14 C13 121.6(3) . . ?
C14 C15 C16 119.3(3) . . ?
C15 C16 C17 121.6(3) . . ?
C16 C17 C12 119.1(3) . . ?
C16 C17 C170 119.8(3) . . ?
C12 C17 C170 121.1(3) . . ?
N3 C18 C20 124.4(3) . . ?
N3 C18 C19 120.3(3) . . ?
C20 C18 C19 115.3(2) . . ?
C18 C20 C21 131.1(3) . . ?
N4 C21 C20 124.9(3) . . ?
N4 C21 C22 120.7(3) . . ?
C20 C21 C22 114.4(2) . . ?
C28 C23 C24 120.5(3) . . ?
C28 C23 N3 119.9(3) . . ?
C24 C23 N3 119.4(3) . . ?
C25 C24 C23 118.2(3) . . ?
C25 C24 C240 120.7(3) . . ?
C23 C24 C240 121.1(3) . . ?
C26 C25 C24 122.1(3) . . ?
C25 C26 C27 119.2(3) . . ?
C26 C27 C28 121.6(3) . . ?
C23 C28 C27 118.5(3) . . ?
C23 C28 C280 121.8(3) . . ?
C27 C28 C280 119.7(3) . . ?
C30 C29 C34 120.2(3) . . ?
C30 C29 N4 122.1(3) . . ?
C34 C29 N4 117.6(3) . . ?
C31 C30 C29 118.7(3) . . ?
C31 C30 C300 118.9(3) . . ?
C29 C30 C300 122.3(3) . . ?
C32 C31 C30 121.8(3) . . ?
C31 C32 C33 119.1(3) . . ?
C32 C33 C34 121.5(3) . . ?
C33 C34 C29 118.6(3) . . ?
C33 C34 C340 120.7(3) . . ?
C29 C34 C340 120.6(3) . . ?
O4 C39 C40 104.4(3) . . ?
C39 C40 C41 103.2(3) . . ?
C42 C41 C40 104.8(3) . . ?
O4 C42 C41 105.8(3) . . ?
O5 C43 C44 104.7(3) . . ?
C43 C44 C45 102.2(3) . . ?
C46 C45 C44 105.0(3) . . ?
O5 C46 C45 106.9(2) . . ?
C72 C70 C7 114.2(3) . . ?
C72 C70 C71 110.0(3) . . ?
C7 C70 C71 110.9(3) . . ?
C11 C110 C112 110.9(3) . . ?
C11 C110 C111 111.6(3) . . ?
C112 C110 C111 110.4(3) . . ?
C13 C130 C132 112.7(3) . . ?
C13 C130 C131 110.8(3) . . ?
C132 C130 C131 109.7(3) . . ?
C17 C170 C171 112.4(3) . . ?
C17 C170 C172 110.4(3) . . ?
C171 C170 C172 110.2(3) . . ?
C24 C240 C242 112.1(3) . . ?
C24 C240 C241 111.9(3) . . ?
C242 C240 C241 109.7(3) . . ?
C282 C280 C28 111.6(3) . . ?
C282 C280 C281 110.2(3) . . ?
C28 C280 C281 112.4(3) . . ?
C30 C300 C301 112.8(3) . . ?
C30 C300 C302 109.9(3) . . ?
C301 C300 C302 110.3(3) . . ?
C34 C340 C342 114.3(3) . . ?
C34 C340 C341 111.1(3) . . ?
C342 C340 C341 110.3(3) . . ?
C64 O60 C61 96.8(10) . . ?
O60 C61 C62 96.2(10) . . ?
C61 C62 C63 101.6(8) . . ?
C64 C63 C62 103.8(7) . . ?
O60 C64 C63 101.3(7) . . ?
C64A O60A C61A 105.7(11) . . ?
O60A C61A C62A 106.0(11) . . ?
C63A C62A C61A 97.4(12) . . ?
C64A C63A C62A 103.5(14) . . ?
O60A C64A C63A 105.5(13) . . ?
C81 O80 C84 106.6(2) . . ?
C81 O80 Sr2 124.23(18) . . ?
C84 O80 Sr2 128.07(19) . . ?
C82A C81 O80 109.2(6) . . ?
C82A C81 C82 43.1(12) . . ?
O80 C81 C82 105.1(3) . . ?
C81 C82 C83 105.5(4) . . ?
C84 C83 C82 106.8(4) . . ?
C81 C82A C83A 104.6(10) . . ?
C84 C83A C82A 106.4(10) . . ?
C83A C84 O80 108.1(7) . . ?
C83A C84 C83 23.3(14) . . ?
O80 C84 C83 105.9(3) . . ?
C54 O50 C51 103.8(4) . . ?
O50 C51 C52 105.4(5) . . ?
C51 C52 C53 102.6(4) . . ?
C54 C53 C52 106.6(4) . . ?
O50 C54 C53 106.2(5) . . ?
C51A O50A C54A 101.6(18) . . ?
O50A C51A C52A 101.9(17) . . ?
C51A C52A C53A 102.5(15) . . ?
C54A C53A C52A 105.3(13) . . ?
O50A C54A C53A 106.3(14) . . ?

loop_
_geom_bond_atom_site_label_1
_geom_bond_atom_site_label_2
_geom_bond_distance
_geom_bond_site_symmetry_2
_geom_bond_publ_flag
Sr1 O1 2.411(2) . ?
Sr1 O2 2.430(2) . ?
Sr1 O5 2.621(2) . ?
Sr1 N3 2.636(3) . ?
Sr1 O4 2.642(2) . ?
Sr1 N4 2.658(2) . ?
Sr1 Sr2 3.7811(14) . ?
Sr2 O2 2.383(2) . ?
Sr2 O1 2.384(2) . ?
Sr2 O80 2.564(2) . ?
Sr2 N2 2.573(2) . ?
Sr2 N1 2.599(3) . ?
Sr2 C6 3.360(3) . ?
Sr2 C12 3.389(3) . ?
O4 C39 1.437(4) . ?
O4 C42 1.439(4) . ?
O5 C43 1.443(3) . ?
O5 C46 1.446(4) . ?
N1 C1 1.325(4) . ?
N1 C6 1.433(4) . ?
N2 C4 1.333(4) . ?
N2 C12 1.423(4) . ?
N3 C18 1.328(3) . ?
N3 C23 1.431(4) . ?
N4 C21 1.319(3) . ?
N4 C29 1.436(4) . ?
C1 C3 1.416(4) . ?
C1 C2 1.523(4) . ?
C3 C4 1.405(4) . ?
C4 C5 1.518(4) . ?
C6 C11 1.407(4) . ?
C6 C7 1.409(4) . ?
C7 C8 1.390(4) . ?
C7 C70 1.527(4) . ?
C8 C9 1.382(5) . ?
C9 C10 1.376(5) . ?
C10 C11 1.398(4) . ?
C11 C110 1.511(5) . ?
C12 C17 1.410(4) . ?
C12 C13 1.412(4) . ?
C13 C14 1.398(5) . ?
C13 C130 1.519(5) . ?
C14 C15 1.377(5) . ?
C15 C16 1.384(5) . ?
C16 C17 1.390(5) . ?
C17 C170 1.526(4) . ?
C18 C20 1.413(4) . ?
C18 C19 1.511(4) . ?
C20 C21 1.417(4) . ?
C21 C22 1.521(4) . ?
C23 C28 1.399(4) . ?
C23 C24 1.425(4) . ?
C24 C25 1.393(4) . ?
C24 C240 1.510(4) . ?
C25 C26 1.374(5) . ?
C26 C27 1.388(5) . ?
C27 C28 1.401(4) . ?
C28 C280 1.527(4) . ?
C29 C30 1.402(4) . ?
C29 C34 1.410(4) . ?
C30 C31 1.397(4) . ?
C30 C300 1.517(4) . ?
C31 C32 1.376(5) . ?
C32 C33 1.380(5) . ?
C33 C34 1.398(4) . ?
C34 C340 1.516(5) . ?
C39 C40 1.527(5) . ?
C40 C41 1.531(5) . ?
C41 C42 1.529(5) . ?
C43 C44 1.511(5) . ?
C44 C45 1.533(5) . ?
C45 C46 1.520(5) . ?
C70 C72 1.516(5) . ?
C70 C71 1.534(4) . ?
C110 C112 1.535(5) . ?
C110 C111 1.540(5) . ?
C130 C132 1.525(5) . ?
C130 C131 1.542(5) . ?
C170 C171 1.528(4) . ?
C170 C172 1.532(4) . ?
C240 C242 1.533(4) . ?
C240 C241 1.537(4) . ?
C280 C282 1.524(4) . ?
C280 C281 1.528(4) . ?
C300 C301 1.529(5) . ?
C300 C302 1.539(5) . ?
C340 C342 1.527(4) . ?
C340 C341 1.530(4) . ?
O60 C64 1.487(10) . ?
O60 C61 1.492(9) . ?
C61 C62 1.506(11) . ?
C62 C63 1.522(10) . ?
C63 C64 1.510(10) . ?
O60A C64A 1.455(13) . ?
O60A C61A 1.497(13) . ?
C61A C62A 1.512(13) . ?
C62A C63A 1.511(14) . ?
C63A C64A 1.495(14) . ?
O80 C81 1.443(4) . ?
O80 C84 1.451(4) . ?
C81 C82A 1.440(12) . ?
C81 C82 1.478(6) . ?
C82 C83 1.487(7) . ?
C83 C84 1.478(6) . ?
C82A C83A 1.488(16) . ?
C83A C84 1.449(14) . ?
O50 C54 1.446(7) . ?
O50 C51 1.446(6) . ?
C51 C52 1.503(7) . ?
C52 C53 1.518(7) . ?
C53 C54 1.475(7) . ?
O50A C51A 1.471(15) . ?
O50A C54A 1.473(15) . ?
C51A C52A 1.497(15) . ?
C52A C53A 1.500(16) . ?
C53A C54A 1.490(15) . ?
